data_9014811
loop_
_publ_author_name
'Burns, J.'
'Ellison, R.'
'Levy, H.'

_publ_section_title
;
 The crystal structure of the molecular addition compound xenon difluoride
 - xenon tetrafluoride
;
_journal_issue 1
_journal_name_full 'Acta Crystallographica'
_journal_page_first 11
_journal_page_last 16
_journal_paper_doi 10.1107/S0365110X65000038
_journal_volume 18
_journal_year 1965
_chemical_formula_sum 'F6 Xe2'
_space_group_IT_number 14
_symmetry_space_group_name_Hall '-P 2ybc'
_symmetry_space_group_name_H-M 'P 1 21/c 1'
_cell_angle_alpha 90
_cell_angle_beta 92.67
_cell_angle_gamma 90
_cell_length_a 6.64
_cell_length_b 7.33
_cell_length_c 6.40
_cell_formula_units_Z 2
_cell_volume 311.158
_database_code_amcsd 0016029
_exptl_crystal_density_diffrn 4.019
_cod_duplicate_entry 1008087
_cod_original_formula_sum 'Xe F3'
_cod_database_code 9014811
_amcsd_formula_title 'F6 Xe2'

loop_
_space_group_symop_operation_xyz
x,y,z
x,1/2-y,1/2+z
-x,1/2+y,1/2-z
-x,-y,-z

loop_
_atom_site_label
_atom_site_fract_x
_atom_site_fract_y
_atom_site_fract_z
Xe1 0.00000 0.00000 0.00000
Xe2 0.50000 0.00000 0.50000
F1 0.16810 -0.18750 0.15240
F2 0.50530 0.07830 0.21140
F3 0.24000 0.10870 0.51630

loop_
_cod_related_entry_id
_cod_related_entry_database
_cod_related_entry_code
1 AMCSD 0016029
